data_7710663
loop_
_publ_author_name
'Horrer, G\"unther'
'Mann, Sophie'
'Krummenacher, Ivo'
'Braunschweig, Holger'
'Radius, Udo'

_publ_section_title
;
 N-Heterocyclic Carbene and Cyclic (Alkyl)(amino)carbene Complexes of
 Vanadium(III) and Vanadium(V)
;
_journal_name_full 'Dalton Transactions'
_journal_paper_doi 10.1039/D2DT01250B
_journal_year 2022
_chemical_formula_moiety 'C31 H46 Cl3 N2 O V'
_chemical_formula_sum 'C31 H46 Cl3 N2 O V'
_chemical_formula_weight 619.99
_space_group_crystal_system orthorhombic
_space_group_IT_number 29
_space_group_name_Hall 'P 2c -2ac'
_space_group_name_H-M_alt 'P c a 21'
_atom_sites_solution_hydrogens geom
_audit_creation_method SHELXL-2018/3
_audit_update_record
;
2022-04-21 deposited with the CCDC.	2022-07-01 downloaded from the CCDC.
;
_cell_angle_alpha 90
_cell_angle_beta 90
_cell_angle_gamma 90
_cell_formula_units_Z 8
_cell_length_a 21.1014(2)
_cell_length_b 18.6635(2)
_cell_length_c 16.3750(2)
_cell_measurement_reflns_used 20035
_cell_measurement_temperature 100(2)
_cell_measurement_theta_max 74.1970
_cell_measurement_theta_min 3.1910
_cell_volume 6448.90(12)
_computing_cell_refinement 'CrysAlisPro 1.171.40.53 (Rigaku OD, 2019)'
_computing_data_collection 'CrysAlisPro 1.171.40.53 (Rigaku OD, 2019)'
_computing_data_reduction 'CrysAlisPro 1.171.40.53 (Rigaku OD, 2019)'
_computing_molecular_graphics 'ShelXLe (Huebschle et all, 2011)'
_computing_publication_material 'SHELXL-2014/6 (Sheldrick, 2014)'
_computing_structure_refinement 'SHELXL-2018/3 (Sheldrick, 2018)'
_computing_structure_solution 'SHELXT 2014/5 (Sheldrick, 2014)'
_diffrn_ambient_temperature 100(2)
_diffrn_detector_area_resol_mean 10.0000
_diffrn_measured_fraction_theta_full 0.998
_diffrn_measured_fraction_theta_max 0.998
_diffrn_measurement_device_type 'XtaLAB Synergy, Dualflex, HyPix'
_diffrn_measurement_method '\w scans'
_diffrn_radiation_type CuK\a
_diffrn_radiation_wavelength 1.54184
_diffrn_reflns_av_R_equivalents 0.0293
_diffrn_reflns_av_unetI/netI 0.0292
_diffrn_reflns_Laue_measured_fraction_full 0.998
_diffrn_reflns_Laue_measured_fraction_max 0.998
_diffrn_reflns_limit_h_max 26
_diffrn_reflns_limit_h_min -25
_diffrn_reflns_limit_k_max 22
_diffrn_reflns_limit_k_min -23
_diffrn_reflns_limit_l_max 20
_diffrn_reflns_limit_l_min -20
_diffrn_reflns_number 35282
_diffrn_reflns_point_group_measured_fraction_full 0.897
_diffrn_reflns_point_group_measured_fraction_max 0.896
_diffrn_reflns_theta_full 72.000
_diffrn_reflns_theta_max 72.115
_diffrn_reflns_theta_min 2.367
_diffrn_source 'micro-focus sealed X-ray tube'
_exptl_absorpt_coefficient_mu 5.047
_exptl_absorpt_correction_T_max 1.000
_exptl_absorpt_correction_T_min 0.796
_exptl_absorpt_correction_type gaussian
_exptl_absorpt_process_details
;
CrysAlisPro 1.171.40.53 (Rigaku Oxford Diffraction, 2019)
Empirical absorption correction using spherical harmonics,
 implemented in SCALE3 ABSPACK scaling algorithm.
;
_exptl_crystal_colour 'clear pale purple'
_exptl_crystal_density_diffrn 1.277
_exptl_crystal_description block
_exptl_crystal_F_000 2624
_exptl_crystal_size_max 0.143
_exptl_crystal_size_mid 0.107
_exptl_crystal_size_min 0.073
_refine_diff_density_max 0.411
_refine_diff_density_min -0.534
_refine_diff_density_rms 0.053
_refine_ls_abs_structure_details
;
 Refined as an inversion twin.
;
_refine_ls_abs_structure_Flack 0.360(6)
_refine_ls_extinction_method none
_refine_ls_goodness_of_fit_ref 1.040
_refine_ls_hydrogen_treatment constr
_refine_ls_matrix_type full
_refine_ls_number_parameters 702
_refine_ls_number_reflns 11375
_refine_ls_number_restraints 1
_refine_ls_restrained_S_all 1.040
_refine_ls_R_factor_all 0.0391
_refine_ls_R_factor_gt 0.0365
_refine_ls_shift/su_max 0.002
_refine_ls_shift/su_mean 0.000
_refine_ls_structure_factor_coef Fsqd
_refine_ls_weighting_details 'w=1/[\s^2^(Fo^2^)+(0.0655P)^2^+1.4031P] where P=(Fo^2^+2Fc^2^)/3'
_refine_ls_weighting_scheme calc
_refine_ls_wR_factor_gt 0.0937
_refine_ls_wR_factor_ref 0.0954
_reflns_Friedel_coverage 0.732
_reflns_Friedel_fraction_full 0.788
_reflns_Friedel_fraction_max 0.787
_reflns_number_gt 10774
_reflns_number_total 11375
_reflns_threshold_expression 'I > 2\s(I)'
_cod_data_source_file d2dt01250b2.cif
_cod_data_source_block compound_5(thf)
_cod_database_code 7710663
_shelx_shelxl_version_number 2018/3
_shelx_space_group_comment
;
The symmetry employed for this shelxl refinement is uniquely defined
by the following loop, which should always be used as a source of
symmetry information in preference to the above space-group names.
They are only intended as comments.
;

loop_
_space_group_symop_operation_xyz
'x, y, z'
'-x, -y, z+1/2'
'x+1/2, -y, z'
'-x+1/2, y, z+1/2'

loop_
_atom_site_label
_atom_site_type_symbol
_atom_site_fract_x
_atom_site_fract_y
_atom_site_fract_z
_atom_site_U_iso_or_equiv
_atom_site_adp_type
_atom_site_occupancy
_atom_site_site_symmetry_order
_atom_site_calc_flag
_atom_site_refinement_flags_posn
_atom_site_refinement_flags_adp
_atom_site_refinement_flags_occupancy
_atom_site_disorder_assembly
_atom_site_disorder_group
V1_1 V 0.36824(3) 1.00866(3) 0.49886(4) 0.01870(13) Uani 1 1 d . . . . .
Cl2_1 Cl 0.44900(4) 1.03167(5) 0.58545(6) 0.02784(19) Uani 1 1 d . . . . .
Cl3_1 Cl 0.31109(4) 1.08401(5) 0.42188(6) 0.02765(19) Uani 1 1 d . . . . .
Cl1_1 Cl 0.35170(5) 0.89690(5) 0.45738(6) 0.0332(2) Uani 1 1 d . . . . .
V1_2 V 0.38852(3) 0.48422(3) 0.51085(4) 0.01895(14) Uani 1 1 d . . . . .
Cl2_2 Cl 0.30867(4) 0.47313(6) 0.41993(6) 0.0299(2) Uani 1 1 d . . . . .
Cl3_2 Cl 0.40594(4) 0.59212(4) 0.56484(6) 0.02775(19) Uani 1 1 d . . . . .
Cl1_2 Cl 0.44655(4) 0.40552(4) 0.58192(6) 0.02641(19) Uani 1 1 d . . . . .
O1_3 O 0.44012(12) 1.01383(14) 0.40275(17) 0.0239(6) Uani 1 1 d . . . . .
C2_3 C 0.5273(2) 0.9634(3) 0.3306(3) 0.0446(11) Uani 1 1 d . . . . .
H2A_3 H 0.554852 0.920499 0.331462 0.054 Uiso 1 1 calc R U . . .
H2AB_3 H 0.551265 1.004403 0.307771 0.054 Uiso 1 1 calc R U . . .
C3_3 C 0.4670(2) 0.9499(4) 0.2835(3) 0.0539(14) Uani 1 1 d . . . . .
H3A_3 H 0.450442 0.901153 0.294069 0.065 Uiso 1 1 calc R U . . .
H3AB_3 H 0.473790 0.955953 0.224053 0.065 Uiso 1 1 calc R U . . .
C4_3 C 0.4225(2) 1.0070(3) 0.3169(3) 0.0354(10) Uani 1 1 d . . . . .
H4A_3 H 0.428422 1.053043 0.287808 0.042 Uiso 1 1 calc R U . . .
H4AB_3 H 0.377725 0.991909 0.311386 0.042 Uiso 1 1 calc R U . . .
C1_3 C 0.50174(19) 0.9803(2) 0.4145(3) 0.0321(9) Uani 1 1 d . . . . .
H1A_3 H 0.497354 0.935793 0.446929 0.039 Uiso 1 1 calc R U . . .
H1AB_3 H 0.530713 1.013190 0.443653 0.039 Uiso 1 1 calc R U . . .
O1_4 O 0.31534(12) 0.47129(15) 0.60430(17) 0.0254(6) Uani 1 1 d . . . . .
C2_4 C 0.2229(2) 0.5021(3) 0.6786(3) 0.0409(11) Uani 1 1 d . . . . .
H2A_4 H 0.204202 0.455405 0.694021 0.049 Uiso 1 1 calc R U . . .
H2AB_4 H 0.190241 0.539936 0.683140 0.049 Uiso 1 1 calc R U . . .
C3_4 C 0.2811(2) 0.5196(3) 0.7307(3) 0.0422(11) Uani 1 1 d . . . . .
H3A_4 H 0.291995 0.571083 0.727757 0.051 Uiso 1 1 calc R U . . .
H3AB_4 H 0.274516 0.505847 0.788502 0.051 Uiso 1 1 calc R U . . .
C4_4 C 0.3314(2) 0.4737(2) 0.6907(3) 0.0326(9) Uani 1 1 d . . . . .
H4A_4 H 0.373907 0.495026 0.698701 0.039 Uiso 1 1 calc R U . . .
H4AB_4 H 0.331325 0.424842 0.714355 0.039 Uiso 1 1 calc R U . . .
C1_4 C 0.25123(19) 0.4997(2) 0.5937(3) 0.0329(9) Uani 1 1 d . . . . .
H1A_4 H 0.225962 0.468061 0.557730 0.040 Uiso 1 1 calc R U . . .
H1AB_4 H 0.252563 0.548232 0.569463 0.040 Uiso 1 1 calc R U . . .
C1_5 C 0.30982(16) 1.01162(18) 0.6098(2) 0.0196(7) Uani 1 1 d . . . . .
N1_5 N 0.29839(14) 0.95571(15) 0.66049(19) 0.0200(6) Uani 1 1 d . . . . .
C2_5 C 0.2697(2) 0.97797(19) 0.7396(2) 0.0257(8) Uani 1 1 d . . . . .
H2A_5 H 0.291954 0.955831 0.786407 0.031 Uiso 1 1 calc R U . . .
H2AB_5 H 0.224155 0.965366 0.742043 0.031 Uiso 1 1 calc R U . . .
N2_5 N 0.29433(14) 1.07183(15) 0.65114(19) 0.0199(6) Uani 1 1 d . . . . .
C3_5 C 0.2792(2) 1.0582(2) 0.7379(2) 0.0268(8) Uani 1 1 d . . . . .
H3A_5 H 0.240152 1.083800 0.754626 0.032 Uiso 1 1 calc R U . . .
H3AB_5 H 0.314511 1.072885 0.773992 0.032 Uiso 1 1 calc R U . . .
C1_6 C 0.44759(15) 0.48563(18) 0.3992(2) 0.0182(7) Uani 1 1 d . . . . .
N1_6 N 0.46097(14) 0.54480(15) 0.35579(19) 0.0195(6) Uani 1 1 d . . . . .
C2_6 C 0.48742(18) 0.5293(2) 0.2746(2) 0.0247(8) Uani 1 1 d . . . . .
H2A_6 H 0.533437 0.539481 0.272539 0.030 Uiso 1 1 calc R U . . .
H2AB_6 H 0.465657 0.557183 0.231484 0.030 Uiso 1 1 calc R U . . .
N2_6 N 0.45905(14) 0.42831(15) 0.35112(19) 0.0207(6) Uani 1 1 d . . . . .
C3_6 C 0.4742(2) 0.4494(2) 0.2661(3) 0.0282(8) Uani 1 1 d . . . . .
H3A_6 H 0.437952 0.440448 0.229113 0.034 Uiso 1 1 calc R U . . .
H3AB_6 H 0.511856 0.423466 0.245498 0.034 Uiso 1 1 calc R U . . .
C1_7 C 0.28862(17) 1.14320(19) 0.6178(2) 0.0215(7) Uani 1 1 d . . . . .
C2_7 C 0.23530(17) 1.15862(18) 0.5692(2) 0.0237(7) Uani 1 1 d . . . . .
C3_7 C 0.22932(19) 1.2284(2) 0.5389(3) 0.0277(8) Uani 1 1 d . . . . .
H3_7 H 0.193983 1.240413 0.505647 0.033 Uiso 1 1 calc R U . . .
C4_7 C 0.2743(2) 1.2803(2) 0.5567(3) 0.0313(9) Uani 1 1 d . . . . .
H4_7 H 0.269712 1.327281 0.535318 0.038 Uiso 1 1 calc R U . . .
C5_7 C 0.32518(19) 1.2642(2) 0.6048(3) 0.0276(8) Uani 1 1 d . . . . .
H5_7 H 0.355414 1.300479 0.616408 0.033 Uiso 1 1 calc R U . . .
C6_7 C 0.33402(17) 1.19551(19) 0.6376(2) 0.0232(7) Uani 1 1 d . . . . .
C7_7 C 0.18521(17) 1.10249(19) 0.5504(3) 0.0259(8) Uani 1 1 d . . . . .
H7_7 H 0.207664 1.055585 0.544563 0.031 Uiso 1 1 calc R U . . .
C8_7 C 0.1378(2) 1.0942(2) 0.6201(3) 0.0388(10) Uani 1 1 d . . . . .
H8A_7 H 0.108401 1.055077 0.607584 0.058 Uiso 1 1 calc R U . . .
H8B_7 H 0.113964 1.138918 0.626780 0.058 Uiso 1 1 calc R U . . .
H8C_7 H 0.160543 1.083359 0.670810 0.058 Uiso 1 1 calc R U . . .
C9_7 C 0.1499(2) 1.1160(2) 0.4703(3) 0.0375(10) Uani 1 1 d . . . . .
H9A_7 H 0.124592 1.073666 0.456320 0.056 Uiso 1 1 calc R U . . .
H9B_7 H 0.180528 1.125383 0.426638 0.056 Uiso 1 1 calc R U . . .
H9C_7 H 0.121872 1.157484 0.476632 0.056 Uiso 1 1 calc R U . . .
C10_7 C 0.38951(18) 1.1821(2) 0.6946(3) 0.0265(8) Uani 1 1 d . . . . .
H10_7 H 0.392685 1.129322 0.704587 0.032 Uiso 1 1 calc R U . . .
C11_7 C 0.3776(2) 1.2191(2) 0.7763(3) 0.0370(10) Uani 1 1 d . . . . .
H11A_7 H 0.412948 1.209281 0.813416 0.056 Uiso 1 1 calc R U . . .
H11B_7 H 0.338166 1.200972 0.800189 0.056 Uiso 1 1 calc R U . . .
H11C_7 H 0.374011 1.270925 0.767620 0.056 Uiso 1 1 calc R U . . .
C12_7 C 0.45296(19) 1.2081(2) 0.6593(3) 0.0352(10) Uani 1 1 d . . . . .
H12A_7 H 0.487543 1.193980 0.695834 0.053 Uiso 1 1 calc R U . . .
H12B_7 H 0.452194 1.260451 0.654161 0.053 Uiso 1 1 calc R U . . .
H12C_7 H 0.459573 1.186618 0.605382 0.053 Uiso 1 1 calc R U . . .
C1_8 C 0.29767(18) 0.88108(19) 0.6388(2) 0.0224(7) Uani 1 1 d . . . . .
C2_8 C 0.24375(18) 0.85303(19) 0.6007(2) 0.0258(8) Uani 1 1 d . . . . .
C3_8 C 0.24375(19) 0.78062(19) 0.5812(3) 0.0315(9) Uani 1 1 d . . . . .
H3_8 H 0.207977 0.760364 0.554564 0.038 Uiso 1 1 calc R U . . .
C4_8 C 0.2954(2) 0.7373(2) 0.6000(3) 0.0363(10) Uani 1 1 d . . . . .
H4_8 H 0.294885 0.687969 0.585811 0.044 Uiso 1 1 calc R U . . .
C5_8 C 0.3473(2) 0.7659(2) 0.6391(3) 0.0306(9) Uani 1 1 d . . . . .
H5_8 H 0.382354 0.735819 0.651563 0.037 Uiso 1 1 calc R U . . .
C6_8 C 0.34953(18) 0.83758(19) 0.6608(2) 0.0245(8) Uani 1 1 d . . . . .
C7_8 C 0.18629(18) 0.8982(2) 0.5787(3) 0.0299(8) Uani 1 1 d . . . . .
H7_8 H 0.193914 0.947794 0.599539 0.036 Uiso 1 1 calc R U . . .
C8_8 C 0.1769(2) 0.9030(3) 0.4874(3) 0.0445(11) Uani 1 1 d . . . . .
H8A_8 H 0.139598 0.932530 0.475676 0.067 Uiso 1 1 calc R U . . .
H8B_8 H 0.170659 0.854866 0.465015 0.067 Uiso 1 1 calc R U . . .
H8C_8 H 0.214426 0.924855 0.462385 0.067 Uiso 1 1 calc R U . . .
C9_8 C 0.1263(2) 0.8693(2) 0.6207(4) 0.0413(11) Uani 1 1 d . . . . .
H9A_8 H 0.090066 0.899843 0.606674 0.062 Uiso 1 1 calc R U . . .
H9B_8 H 0.132396 0.869454 0.679996 0.062 Uiso 1 1 calc R U . . .
H9C_8 H 0.118078 0.820261 0.602104 0.062 Uiso 1 1 calc R U . . .
C10_8 C 0.40625(19) 0.8672(2) 0.7060(3) 0.0285(8) Uani 1 1 d . . . . .
H10_8 H 0.402103 0.920592 0.707785 0.034 Uiso 1 1 calc R U . . .
C11_8 C 0.4693(2) 0.8490(2) 0.6637(3) 0.0416(11) Uani 1 1 d . . . . .
H11A_8 H 0.504410 0.870494 0.694278 0.062 Uiso 1 1 calc R U . . .
H11B_8 H 0.468956 0.867913 0.607934 0.062 Uiso 1 1 calc R U . . .
H11C_8 H 0.474703 0.796828 0.662085 0.062 Uiso 1 1 calc R U . . .
C12_8 C 0.4063(3) 0.8396(3) 0.7936(3) 0.0496(12) Uani 1 1 d . . . . .
H12A_8 H 0.441962 0.860760 0.823437 0.074 Uiso 1 1 calc R U . . .
H12B_8 H 0.410443 0.787350 0.793421 0.074 Uiso 1 1 calc R U . . .
H12C_8 H 0.366464 0.853091 0.820349 0.074 Uiso 1 1 calc R U . . .
C1_9 C 0.46819(18) 0.61628(18) 0.3879(2) 0.0229(7) Uani 1 1 d . . . . .
C2_9 C 0.42061(19) 0.6670(2) 0.3727(3) 0.0266(8) Uani 1 1 d . . . . .
C3_9 C 0.4298(2) 0.7358(2) 0.4041(3) 0.0335(9) Uani 1 1 d . . . . .
H3_9 H 0.398530 0.771510 0.394669 0.040 Uiso 1 1 calc R U . . .
C4_9 C 0.4834(2) 0.7531(2) 0.4484(3) 0.0342(9) Uani 1 1 d . . . . .
H4_9 H 0.488250 0.800007 0.469997 0.041 Uiso 1 1 calc R U . . .
C5_9 C 0.53014(19) 0.7019(2) 0.4615(3) 0.0301(8) Uani 1 1 d . . . . .
H5_9 H 0.566803 0.714137 0.492201 0.036 Uiso 1 1 calc R U . . .
C6_9 C 0.52378(17) 0.63312(18) 0.4302(2) 0.0227(7) Uani 1 1 d . . . . .
C7_9 C 0.36106(19) 0.6503(2) 0.3249(3) 0.0310(9) Uani 1 1 d . . . . .
H7_9 H 0.360608 0.597763 0.312996 0.037 Uiso 1 1 calc R U . . .
C8_9 C 0.3013(2) 0.6684(3) 0.3736(3) 0.0432(11) Uani 1 1 d . . . . .
H8A_9 H 0.263777 0.654097 0.342282 0.065 Uiso 1 1 calc R U . . .
H8B_9 H 0.299818 0.720132 0.383870 0.065 Uiso 1 1 calc R U . . .
H8C_9 H 0.301955 0.642682 0.425718 0.065 Uiso 1 1 calc R U . . .
C9_9 C 0.3618(3) 0.6906(3) 0.2434(3) 0.0543(14) Uani 1 1 d . . . . .
H9A_9 H 0.323814 0.678260 0.211985 0.081 Uiso 1 1 calc R U . . .
H9B_9 H 0.399644 0.676885 0.212296 0.081 Uiso 1 1 calc R U . . .
H9C_9 H 0.362544 0.742285 0.253641 0.081 Uiso 1 1 calc R U . . .
C10_9 C 0.57612(17) 0.5785(2) 0.4446(3) 0.0251(8) Uani 1 1 d . . . . .
H10_9 H 0.564883 0.534294 0.413354 0.030 Uiso 1 1 calc R U . . .
C11_9 C 0.5811(2) 0.5578(2) 0.5348(3) 0.0346(9) Uani 1 1 d . . . . .
H11A_9 H 0.612200 0.519241 0.541091 0.052 Uiso 1 1 calc R U . . .
H11B_9 H 0.539662 0.541409 0.554331 0.052 Uiso 1 1 calc R U . . .
H11C_9 H 0.594567 0.599562 0.566668 0.052 Uiso 1 1 calc R U . . .
C12_9 C 0.64016(19) 0.6052(2) 0.4125(3) 0.0340(9) Uani 1 1 d . . . . .
H12A_9 H 0.672170 0.567702 0.419887 0.051 Uiso 1 1 calc R U . . .
H12B_9 H 0.652868 0.648171 0.442712 0.051 Uiso 1 1 calc R U . . .
H12C_9 H 0.636392 0.616739 0.354298 0.051 Uiso 1 1 calc R U . . .
C1_10 C 0.45848(17) 0.35409(18) 0.3758(2) 0.0228(7) Uani 1 1 d . . . . .
C2_10 C 0.50974(17) 0.32819(19) 0.4224(3) 0.0250(8) Uani 1 1 d . . . . .
C3_10 C 0.5084(2) 0.2561(2) 0.4457(3) 0.0302(9) Uani 1 1 d . . . . .
H3_10 H 0.542238 0.237177 0.477304 0.036 Uiso 1 1 calc R U . . .
C4_10 C 0.4584(2) 0.2116(2) 0.4233(3) 0.0339(9) Uani 1 1 d . . . . .
H4_10 H 0.457814 0.163119 0.440836 0.041 Uiso 1 1 calc R U . . .
C5_10 C 0.4102(2) 0.2377(2) 0.3761(3) 0.0332(9) Uani 1 1 d . . . . .
H5_10 H 0.376799 0.206452 0.360366 0.040 Uiso 1 1 calc R U . . .
C6_10 C 0.40874(18) 0.30905(19) 0.3503(2) 0.0252(8) Uani 1 1 d . . . . .
C7_10 C 0.56574(19) 0.3756(2) 0.4452(3) 0.0309(9) Uani 1 1 d . . . . .
H7_10 H 0.548446 0.424164 0.458194 0.037 Uiso 1 1 calc R U . . .
C8_10 C 0.6009(2) 0.3497(3) 0.5203(4) 0.0468(12) Uani 1 1 d . . . . .
H8A_10 H 0.632173 0.385709 0.536717 0.070 Uiso 1 1 calc R U . . .
H8B_10 H 0.622471 0.304519 0.507877 0.070 Uiso 1 1 calc R U . . .
H8C_10 H 0.570658 0.342104 0.564956 0.070 Uiso 1 1 calc R U . . .
C9_10 C 0.6118(2) 0.3845(3) 0.3737(4) 0.0467(12) Uani 1 1 d . . . . .
H9A_10 H 0.646611 0.416128 0.389944 0.070 Uiso 1 1 calc R U . . .
H9B_10 H 0.589327 0.405487 0.327055 0.070 Uiso 1 1 calc R U . . .
H9C_10 H 0.628794 0.337564 0.358224 0.070 Uiso 1 1 calc R U . . .
C10_10 C 0.35647(19) 0.3334(2) 0.2926(3) 0.0306(9) Uani 1 1 d . . . . .
H10_10 H 0.356548 0.386942 0.290540 0.037 Uiso 1 1 calc R U . . .
C11_10 C 0.2904(2) 0.3082(3) 0.3187(3) 0.0421(11) Uani 1 1 d . . . . .
H11A_10 H 0.258655 0.327540 0.281117 0.063 Uiso 1 1 calc R U . . .
H11B_10 H 0.281596 0.325114 0.374228 0.063 Uiso 1 1 calc R U . . .
H11C_10 H 0.288840 0.255695 0.317625 0.063 Uiso 1 1 calc R U . . .
C12_10 C 0.3709(2) 0.3046(3) 0.2066(3) 0.0408(10) Uani 1 1 d . . . . .
H12A_10 H 0.340238 0.324292 0.167687 0.061 Uiso 1 1 calc R U . . .
H12B_10 H 0.367967 0.252220 0.206759 0.061 Uiso 1 1 calc R U . . .
H12C_10 H 0.413828 0.319015 0.190539 0.061 Uiso 1 1 calc R U . . .

loop_
_atom_site_aniso_label
_atom_site_aniso_U_11
_atom_site_aniso_U_22
_atom_site_aniso_U_33
_atom_site_aniso_U_23
_atom_site_aniso_U_13
_atom_site_aniso_U_12
V1_1 0.0167(3) 0.0213(3) 0.0181(3) 0.0004(2) -0.0006(2) 0.0007(2)
Cl2_1 0.0196(4) 0.0399(5) 0.0241(4) -0.0040(4) -0.0021(3) 0.0001(3)
Cl3_1 0.0259(4) 0.0319(4) 0.0251(4) 0.0053(4) -0.0006(3) 0.0062(3)
Cl1_1 0.0405(5) 0.0237(4) 0.0355(5) -0.0058(4) 0.0122(4) -0.0033(4)
V1_2 0.0147(3) 0.0229(3) 0.0193(3) 0.0003(2) -0.0005(2) -0.0007(2)
Cl2_2 0.0166(4) 0.0495(5) 0.0235(4) -0.0021(4) -0.0013(3) -0.0019(4)
Cl3_2 0.0281(4) 0.0243(4) 0.0309(5) -0.0042(3) 0.0067(4) -0.0011(3)
Cl1_2 0.0263(4) 0.0273(4) 0.0256(4) 0.0041(3) -0.0011(3) 0.0033(3)
O1_3 0.0188(13) 0.0329(13) 0.0200(14) 0.0006(10) 0.0007(10) 0.0014(10)
C2_3 0.038(3) 0.063(3) 0.033(3) 0.000(2) 0.009(2) 0.012(2)
C3_3 0.042(3) 0.088(4) 0.032(3) -0.018(3) 0.006(2) 0.008(3)
C4_3 0.023(2) 0.066(3) 0.017(2) 0.0017(19) -0.0012(16) 0.0007(19)
C1_3 0.0217(19) 0.044(2) 0.031(2) -0.0001(18) 0.0007(17) 0.0072(16)
O1_4 0.0172(13) 0.0367(14) 0.0223(14) 0.0012(11) 0.0018(10) -0.0015(11)
C2_4 0.023(2) 0.068(3) 0.031(2) -0.004(2) 0.0045(18) 0.000(2)
C3_4 0.029(2) 0.074(3) 0.024(2) -0.006(2) 0.0031(18) 0.003(2)
C4_4 0.029(2) 0.048(2) 0.021(2) 0.0030(17) 0.0024(17) 0.0013(18)
C1_4 0.0169(18) 0.054(2) 0.028(2) -0.0035(18) 0.0014(16) 0.0038(17)
C1_5 0.0128(16) 0.0213(16) 0.025(2) 0.0020(14) -0.0031(14) 0.0000(12)
N1_5 0.0206(15) 0.0197(13) 0.0196(15) 0.0019(12) 0.0027(12) 0.0007(11)
C2_5 0.030(2) 0.0265(18) 0.021(2) 0.0002(14) 0.0092(16) 0.0010(15)
N2_5 0.0229(15) 0.0186(13) 0.0180(15) 0.0002(11) 0.0023(12) 0.0014(11)
C3_5 0.034(2) 0.0252(18) 0.0208(19) -0.0011(14) 0.0063(16) 0.0019(15)
C1_6 0.0094(15) 0.0243(16) 0.0210(19) -0.0012(13) -0.0019(13) -0.0004(12)
N1_6 0.0181(14) 0.0190(13) 0.0215(16) -0.0009(12) 0.0023(12) 0.0007(11)
C2_6 0.0239(19) 0.0264(18) 0.024(2) 0.0011(15) 0.0045(15) -0.0025(14)
N2_6 0.0195(15) 0.0209(14) 0.0218(16) -0.0018(12) 0.0011(12) 0.0005(12)
C3_6 0.033(2) 0.0255(19) 0.026(2) -0.0007(15) 0.0027(16) -0.0004(16)
C1_7 0.0200(17) 0.0203(16) 0.0242(19) -0.0008(14) 0.0037(15) 0.0015(13)
C2_7 0.0221(18) 0.0252(16) 0.0237(19) -0.0002(15) 0.0027(15) 0.0022(14)
C3_7 0.027(2) 0.0263(17) 0.030(2) 0.0003(16) 0.0008(16) 0.0045(15)
C4_7 0.034(2) 0.0225(17) 0.037(2) 0.0046(16) 0.0029(18) 0.0025(15)
C5_7 0.029(2) 0.0208(16) 0.033(2) -0.0006(15) 0.0012(16) -0.0021(14)
C6_7 0.0230(18) 0.0240(17) 0.0225(18) -0.0016(14) 0.0025(14) 0.0011(14)
C7_7 0.0177(17) 0.0258(17) 0.034(2) 0.0007(16) -0.0017(15) 0.0006(14)
C8_7 0.031(2) 0.040(2) 0.045(3) -0.001(2) 0.007(2) -0.0054(18)
C9_7 0.027(2) 0.040(2) 0.046(3) 0.0048(19) -0.0106(18) -0.0016(17)
C10_7 0.0263(19) 0.0241(17) 0.029(2) -0.0002(15) -0.0011(16) -0.0002(14)
C11_7 0.046(3) 0.035(2) 0.030(2) -0.0062(18) -0.0093(19) 0.0026(18)
C12_7 0.027(2) 0.032(2) 0.046(3) 0.0054(19) -0.0015(19) -0.0017(16)
C1_8 0.0226(18) 0.0230(17) 0.0215(18) 0.0038(14) 0.0034(14) 0.0008(14)
C2_8 0.0215(18) 0.0237(16) 0.032(2) 0.0010(15) 0.0020(15) -0.0023(14)
C3_8 0.0239(19) 0.0257(17) 0.045(2) -0.0038(17) 0.0005(18) -0.0041(15)
C4_8 0.037(2) 0.0219(17) 0.050(3) -0.0035(18) 0.005(2) -0.0015(16)
C5_8 0.029(2) 0.0257(18) 0.037(2) 0.0038(17) 0.0020(18) 0.0057(16)
C6_8 0.0241(18) 0.0249(17) 0.0246(19) 0.0027(14) 0.0033(15) 0.0022(14)
C7_8 0.0204(18) 0.0287(18) 0.041(2) -0.0015(17) -0.0033(17) -0.0016(14)
C8_8 0.037(2) 0.056(3) 0.040(3) -0.001(2) -0.010(2) 0.008(2)
C9_8 0.024(2) 0.038(2) 0.062(3) -0.001(2) 0.004(2) 0.0022(17)
C10_8 0.027(2) 0.0284(19) 0.030(2) 0.0024(16) -0.0061(16) 0.0042(16)
C11_8 0.026(2) 0.042(2) 0.057(3) -0.009(2) -0.002(2) 0.0053(18)
C12_8 0.058(3) 0.056(3) 0.035(3) 0.014(2) -0.014(2) 0.001(2)
C1_9 0.0239(18) 0.0199(16) 0.0250(19) -0.0001(14) 0.0059(15) 0.0010(14)
C2_9 0.027(2) 0.0253(17) 0.027(2) 0.0024(15) 0.0048(15) 0.0021(15)
C3_9 0.038(2) 0.0239(17) 0.038(3) 0.0029(17) 0.0079(19) 0.0078(17)
C4_9 0.038(2) 0.0217(18) 0.042(2) -0.0061(16) 0.009(2) -0.0029(16)
C5_9 0.027(2) 0.0271(18) 0.036(2) -0.0040(16) 0.0025(17) -0.0087(15)
C6_9 0.0181(17) 0.0241(16) 0.0259(19) 0.0005(14) 0.0047(15) -0.0033(13)
C7_9 0.032(2) 0.033(2) 0.028(2) 0.0018(16) -0.0040(17) 0.0081(16)
C8_9 0.027(2) 0.046(2) 0.056(3) -0.006(2) -0.006(2) 0.0057(19)
C9_9 0.069(4) 0.058(3) 0.036(3) 0.009(2) -0.011(2) 0.012(3)
C10_9 0.0178(17) 0.0269(17) 0.031(2) -0.0020(15) -0.0005(15) -0.0030(14)
C11_9 0.029(2) 0.042(2) 0.032(2) 0.0010(18) -0.0042(17) -0.0002(17)
C12_9 0.0207(19) 0.037(2) 0.045(3) -0.0021(18) 0.0055(17) -0.0023(15)
C1_10 0.0225(18) 0.0215(16) 0.0244(19) -0.0015(14) 0.0038(14) 0.0016(14)
C2_10 0.0243(18) 0.0224(16) 0.028(2) -0.0019(15) 0.0076(15) 0.0024(14)
C3_10 0.032(2) 0.0269(18) 0.032(2) 0.0026(16) 0.0067(17) 0.0077(15)
C4_10 0.039(2) 0.0209(17) 0.042(2) 0.0007(17) 0.009(2) -0.0006(16)
C5_10 0.037(2) 0.0249(18) 0.037(2) -0.0044(17) 0.0067(19) -0.0057(17)
C6_10 0.0268(19) 0.0230(17) 0.026(2) -0.0015(14) 0.0049(15) -0.0021(15)
C7_10 0.0217(18) 0.0271(18) 0.044(2) 0.0025(17) -0.0023(17) 0.0021(15)
C8_10 0.035(2) 0.045(2) 0.061(3) 0.012(2) -0.017(2) 0.0026(19)
C9_10 0.033(3) 0.052(3) 0.055(3) -0.003(2) 0.012(2) -0.005(2)
C10_10 0.027(2) 0.0311(19) 0.034(2) 0.0000(16) -0.0010(17) -0.0078(16)
C11_10 0.032(2) 0.047(3) 0.047(3) 0.003(2) -0.003(2) -0.013(2)
C12_10 0.049(3) 0.042(2) 0.032(2) -0.0087(19) -0.005(2) -0.011(2)

loop_
_atom_type_symbol
_atom_type_description
_atom_type_scat_dispersion_real
_atom_type_scat_dispersion_imag
_atom_type_scat_source
C C 0.0181 0.0091 'International Tables Vol C Tables 4.2.6.8 and 6.1.1.4'
N N 0.0311 0.0180 'International Tables Vol C Tables 4.2.6.8 and 6.1.1.4'
O O 0.0492 0.0322 'International Tables Vol C Tables 4.2.6.8 and 6.1.1.4'
Cl Cl 0.3639 0.7018 'International Tables Vol C Tables 4.2.6.8 and 6.1.1.4'
V V 0.0687 2.1097 'International Tables Vol C Tables 4.2.6.8 and 6.1.1.4'
H H 0.0000 0.0000 'International Tables Vol C Tables 4.2.6.8 and 6.1.1.4'

loop_
_geom_angle_atom_site_label_1
_geom_angle_atom_site_label_2
_geom_angle_atom_site_label_3
_geom_angle
_geom_angle_site_symmetry_1
_geom_angle_site_symmetry_3
_geom_angle_publ_flag
O1_3 V1_1 C1_5 169.44(12) . . ?
O1_3 V1_1 Cl1_1 86.01(8) . . ?
C1_5 V1_1 Cl1_1 100.86(10) . . ?
O1_3 V1_1 Cl3_1 86.60(8) . . ?
C1_5 V1_1 Cl3_1 98.49(10) . . ?
Cl1_1 V1_1 Cl3_1 109.44(5) . . ?
O1_3 V1_1 Cl2_1 85.42(8) . . ?
C1_5 V1_1 Cl2_1 84.22(10) . . ?
Cl1_1 V1_1 Cl2_1 119.29(5) . . ?
Cl3_1 V1_1 Cl2_1 129.79(4) . . ?
O1_4 V1_2 C1_6 167.68(12) . . ?
O1_4 V1_2 Cl3_2 86.48(8) . . ?
C1_6 V1_2 Cl3_2 102.95(9) . . ?
O1_4 V1_2 Cl1_2 87.14(8) . . ?
C1_6 V1_2 Cl1_2 97.42(9) . . ?
Cl3_2 V1_2 Cl1_2 107.23(4) . . ?
O1_4 V1_2 Cl2_2 85.66(8) . . ?
C1_6 V1_2 Cl2_2 82.92(10) . . ?
Cl3_2 V1_2 Cl2_2 117.85(4) . . ?
Cl1_2 V1_2 Cl2_2 133.69(4) . . ?
C1_3 O1_3 C4_3 108.5(3) . . ?
C1_3 O1_3 V1_1 120.4(2) . . ?
C4_3 O1_3 V1_1 120.8(2) . . ?
C1_3 C2_3 C3_3 101.5(4) . . ?
C1_3 C2_3 H2A_3 111.5 . . ?
C3_3 C2_3 H2A_3 111.5 . . ?
C1_3 C2_3 H2AB_3 111.5 . . ?
C3_3 C2_3 H2AB_3 111.5 . . ?
H2A_3 C2_3 H2AB_3 109.3 . . ?
C2_3 C3_3 C4_3 102.6(4) . . ?
C2_3 C3_3 H3A_3 111.2 . . ?
C4_3 C3_3 H3A_3 111.2 . . ?
C2_3 C3_3 H3AB_3 111.2 . . ?
C4_3 C3_3 H3AB_3 111.2 . . ?
H3A_3 C3_3 H3AB_3 109.2 . . ?
O1_3 C4_3 C3_3 104.5(4) . . ?
O1_3 C4_3 H4A_3 110.9 . . ?
C3_3 C4_3 H4A_3 110.9 . . ?
O1_3 C4_3 H4AB_3 110.9 . . ?
C3_3 C4_3 H4AB_3 110.9 . . ?
H4A_3 C4_3 H4AB_3 108.9 . . ?
O1_3 C1_3 C2_3 106.8(4) . . ?
O1_3 C1_3 H1A_3 110.4 . . ?
C2_3 C1_3 H1A_3 110.4 . . ?
O1_3 C1_3 H1AB_3 110.4 . . ?
C2_3 C1_3 H1AB_3 110.4 . . ?
H1A_3 C1_3 H1AB_3 108.6 . . ?
C4_4 O1_4 C1_4 108.6(3) . . ?
C4_4 O1_4 V1_2 120.8(2) . . ?
C1_4 O1_4 V1_2 122.0(2) . . ?
C1_4 C2_4 C3_4 101.7(3) . . ?
C1_4 C2_4 H2A_4 111.4 . . ?
C3_4 C2_4 H2A_4 111.4 . . ?
C1_4 C2_4 H2AB_4 111.4 . . ?
C3_4 C2_4 H2AB_4 111.4 . . ?
H2A_4 C2_4 H2AB_4 109.3 . . ?
C4_4 C3_4 C2_4 101.6(4) . . ?
C4_4 C3_4 H3A_4 111.5 . . ?
C2_4 C3_4 H3A_4 111.5 . . ?
C4_4 C3_4 H3AB_4 111.5 . . ?
C2_4 C3_4 H3AB_4 111.5 . . ?
H3A_4 C3_4 H3AB_4 109.3 . . ?
O1_4 C4_4 C3_4 105.9(3) . . ?
O1_4 C4_4 H4A_4 110.5 . . ?
C3_4 C4_4 H4A_4 110.5 . . ?
O1_4 C4_4 H4AB_4 110.5 . . ?
C3_4 C4_4 H4AB_4 110.5 . . ?
H4A_4 C4_4 H4AB_4 108.7 . . ?
O1_4 C1_4 C2_4 105.5(4) . . ?
O1_4 C1_4 H1A_4 110.6 . . ?
C2_4 C1_4 H1A_4 110.6 . . ?
O1_4 C1_4 H1AB_4 110.6 . . ?
C2_4 C1_4 H1AB_4 110.6 . . ?
H1A_4 C1_4 H1AB_4 108.8 . . ?
N2_5 C1_5 N1_5 106.9(3) . . ?
N2_5 C1_5 V1_1 124.8(3) . . ?
N1_5 C1_5 V1_1 125.9(3) . . ?
C1_5 N1_5 C1_8 126.7(3) . . ?
C1_5 N1_5 C2_5 113.0(3) . . ?
C1_8 N1_5 C2_5 118.8(3) . . ?
N1_5 C2_5 C3_5 102.0(3) . . ?
N1_5 C2_5 H2A_5 111.4 . . ?
C3_5 C2_5 H2A_5 111.4 . . ?
N1_5 C2_5 H2AB_5 111.4 . . ?
C3_5 C2_5 H2AB_5 111.4 . . ?
H2A_5 C2_5 H2AB_5 109.2 . . ?
C1_5 N2_5 C1_7 126.7(3) . . ?
C1_5 N2_5 C3_5 113.0(3) . . ?
C1_7 N2_5 C3_5 120.3(3) . . ?
N2_5 C3_5 C2_5 102.5(3) . . ?
N2_5 C3_5 H3A_5 111.3 . . ?
C2_5 C3_5 H3A_5 111.3 . . ?
N2_5 C3_5 H3AB_5 111.3 . . ?
C2_5 C3_5 H3AB_5 111.3 . . ?
H3A_5 C3_5 H3AB_5 109.2 . . ?
N1_6 C1_6 N2_6 107.7(3) . . ?
N1_6 C1_6 V1_2 124.4(2) . . ?
N2_6 C1_6 V1_2 125.0(3) . . ?
C1_6 N1_6 C1_9 126.1(3) . . ?
C1_6 N1_6 C2_6 113.4(3) . . ?
C1_9 N1_6 C2_6 118.1(3) . . ?
N1_6 C2_6 C3_6 101.9(3) . . ?
N1_6 C2_6 H2A_6 111.4 . . ?
C3_6 C2_6 H2A_6 111.4 . . ?
N1_6 C2_6 H2AB_6 111.4 . . ?
C3_6 C2_6 H2AB_6 111.4 . . ?
H2A_6 C2_6 H2AB_6 109.3 . . ?
C1_6 N2_6 C1_10 126.6(3) . . ?
C1_6 N2_6 C3_6 112.1(3) . . ?
C1_10 N2_6 C3_6 121.3(3) . . ?
N2_6 C3_6 C2_6 102.4(3) . . ?
N2_6 C3_6 H3A_6 111.3 . . ?
C2_6 C3_6 H3A_6 111.3 . . ?
N2_6 C3_6 H3AB_6 111.3 . . ?
C2_6 C3_6 H3AB_6 111.3 . . ?
H3A_6 C3_6 H3AB_6 109.2 . . ?
C6_7 C1_7 C2_7 122.2(3) . . ?
C6_7 C1_7 N2_5 119.7(3) . . ?
C2_7 C1_7 N2_5 118.0(3) . . ?
C3_7 C2_7 C1_7 117.6(3) . . ?
C3_7 C2_7 C7_7 120.4(3) . . ?
C1_7 C2_7 C7_7 122.0(3) . . ?
C4_7 C3_7 C2_7 120.9(4) . . ?
C4_7 C3_7 H3_7 119.6 . . ?
C2_7 C3_7 H3_7 119.6 . . ?
C5_7 C4_7 C3_7 120.4(4) . . ?
C5_7 C4_7 H4_7 119.8 . . ?
C3_7 C4_7 H4_7 119.8 . . ?
C4_7 C5_7 C6_7 121.8(4) . . ?
C4_7 C5_7 H5_7 119.1 . . ?
C6_7 C5_7 H5_7 119.1 . . ?
C5_7 C6_7 C1_7 117.1(4) . . ?
C5_7 C6_7 C10_7 119.3(3) . . ?
C1_7 C6_7 C10_7 123.6(3) . . ?
C2_7 C7_7 C8_7 111.9(3) . . ?
C2_7 C7_7 C9_7 113.6(3) . . ?
C8_7 C7_7 C9_7 109.8(3) . . ?
C2_7 C7_7 H7_7 107.1 . . ?
C8_7 C7_7 H7_7 107.1 . . ?
C9_7 C7_7 H7_7 107.1 . . ?
C7_7 C8_7 H8A_7 109.5 . . ?
C7_7 C8_7 H8B_7 109.5 . . ?
H8A_7 C8_7 H8B_7 109.5 . . ?
C7_7 C8_7 H8C_7 109.5 . . ?
H8A_7 C8_7 H8C_7 109.5 . . ?
H8B_7 C8_7 H8C_7 109.5 . . ?
C7_7 C9_7 H9A_7 109.5 . . ?
C7_7 C9_7 H9B_7 109.5 . . ?
H9A_7 C9_7 H9B_7 109.5 . . ?
C7_7 C9_7 H9C_7 109.5 . . ?
H9A_7 C9_7 H9C_7 109.5 . . ?
H9B_7 C9_7 H9C_7 109.5 . . ?
C6_7 C10_7 C11_7 109.7(3) . . ?
C6_7 C10_7 C12_7 112.8(3) . . ?
C11_7 C10_7 C12_7 109.2(4) . . ?
C6_7 C10_7 H10_7 108.3 . . ?
C11_7 C10_7 H10_7 108.3 . . ?
C12_7 C10_7 H10_7 108.3 . . ?
C10_7 C11_7 H11A_7 109.5 . . ?
C10_7 C11_7 H11B_7 109.5 . . ?
H11A_7 C11_7 H11B_7 109.5 . . ?
C10_7 C11_7 H11C_7 109.5 . . ?
H11A_7 C11_7 H11C_7 109.5 . . ?
H11B_7 C11_7 H11C_7 109.5 . . ?
C10_7 C12_7 H12A_7 109.5 . . ?
C10_7 C12_7 H12B_7 109.5 . . ?
H12A_7 C12_7 H12B_7 109.5 . . ?
C10_7 C12_7 H12C_7 109.5 . . ?
H12A_7 C12_7 H12C_7 109.5 . . ?
H12B_7 C12_7 H12C_7 109.5 . . ?
C2_8 C1_8 C6_8 122.0(3) . . ?
C2_8 C1_8 N1_5 118.8(3) . . ?
C6_8 C1_8 N1_5 119.1(3) . . ?
C3_8 C2_8 C1_8 117.8(4) . . ?
C3_8 C2_8 C7_8 119.0(4) . . ?
C1_8 C2_8 C7_8 123.2(3) . . ?
C2_8 C3_8 C4_8 120.9(4) . . ?
C2_8 C3_8 H3_8 119.5 . . ?
C4_8 C3_8 H3_8 119.5 . . ?
C5_8 C4_8 C3_8 120.1(4) . . ?
C5_8 C4_8 H4_8 119.9 . . ?
C3_8 C4_8 H4_8 119.9 . . ?
C4_8 C5_8 C6_8 121.3(4) . . ?
C4_8 C5_8 H5_8 119.3 . . ?
C6_8 C5_8 H5_8 119.3 . . ?
C5_8 C6_8 C1_8 117.7(4) . . ?
C5_8 C6_8 C10_8 120.4(3) . . ?
C1_8 C6_8 C10_8 121.9(3) . . ?
C8_8 C7_8 C2_8 111.9(4) . . ?
C8_8 C7_8 C9_8 110.8(4) . . ?
C2_8 C7_8 C9_8 110.9(3) . . ?
C8_8 C7_8 H7_8 107.7 . . ?
C2_8 C7_8 H7_8 107.7 . . ?
C9_8 C7_8 H7_8 107.7 . . ?
C7_8 C8_8 H8A_8 109.5 . . ?
C7_8 C8_8 H8B_8 109.5 . . ?
H8A_8 C8_8 H8B_8 109.5 . . ?
C7_8 C8_8 H8C_8 109.5 . . ?
H8A_8 C8_8 H8C_8 109.5 . . ?
H8B_8 C8_8 H8C_8 109.5 . . ?
C7_8 C9_8 H9A_8 109.5 . . ?
C7_8 C9_8 H9B_8 109.5 . . ?
H9A_8 C9_8 H9B_8 109.5 . . ?
C7_8 C9_8 H9C_8 109.5 . . ?
H9A_8 C9_8 H9C_8 109.5 . . ?
H9B_8 C9_8 H9C_8 109.5 . . ?
C6_8 C10_8 C12_8 109.7(4) . . ?
C6_8 C10_8 C11_8 112.5(4) . . ?
C12_8 C10_8 C11_8 110.4(4) . . ?
C6_8 C10_8 H10_8 108.0 . . ?
C12_8 C10_8 H10_8 108.0 . . ?
C11_8 C10_8 H10_8 108.0 . . ?
C10_8 C11_8 H11A_8 109.5 . . ?
C10_8 C11_8 H11B_8 109.5 . . ?
H11A_8 C11_8 H11B_8 109.5 . . ?
C10_8 C11_8 H11C_8 109.5 . . ?
H11A_8 C11_8 H11C_8 109.5 . . ?
H11B_8 C11_8 H11C_8 109.5 . . ?
C10_8 C12_8 H12A_8 109.5 . . ?
C10_8 C12_8 H12B_8 109.5 . . ?
H12A_8 C12_8 H12B_8 109.5 . . ?
C10_8 C12_8 H12C_8 109.5 . . ?
H12A_8 C12_8 H12C_8 109.5 . . ?
H12B_8 C12_8 H12C_8 109.5 . . ?
C6_9 C1_9 C2_9 122.5(3) . . ?
C6_9 C1_9 N1_6 118.5(3) . . ?
C2_9 C1_9 N1_6 119.0(3) . . ?
C3_9 C2_9 C1_9 117.2(4) . . ?
C3_9 C2_9 C7_9 119.6(4) . . ?
C1_9 C2_9 C7_9 123.2(4) . . ?
C4_9 C3_9 C2_9 121.4(4) . . ?
C4_9 C3_9 H3_9 119.3 . . ?
C2_9 C3_9 H3_9 119.3 . . ?
C3_9 C4_9 C5_9 120.1(4) . . ?
C3_9 C4_9 H4_9 119.9 . . ?
C5_9 C4_9 H4_9 119.9 . . ?
C4_9 C5_9 C6_9 120.6(4) . . ?
C4_9 C5_9 H5_9 119.7 . . ?
C6_9 C5_9 H5_9 119.7 . . ?
C5_9 C6_9 C1_9 118.1(3) . . ?
C5_9 C6_9 C10_9 119.4(3) . . ?
C1_9 C6_9 C10_9 122.4(3) . . ?
C2_9 C7_9 C8_9 111.7(4) . . ?
C2_9 C7_9 C9_9 110.0(4) . . ?
C8_9 C7_9 C9_9 110.7(4) . . ?
C2_9 C7_9 H7_9 108.1 . . ?
C8_9 C7_9 H7_9 108.1 . . ?
C9_9 C7_9 H7_9 108.1 . . ?
C7_9 C8_9 H8A_9 109.5 . . ?
C7_9 C8_9 H8B_9 109.5 . . ?
H8A_9 C8_9 H8B_9 109.5 . . ?
C7_9 C8_9 H8C_9 109.5 . . ?
H8A_9 C8_9 H8C_9 109.5 . . ?
H8B_9 C8_9 H8C_9 109.5 . . ?
C7_9 C9_9 H9A_9 109.5 . . ?
C7_9 C9_9 H9B_9 109.5 . . ?
H9A_9 C9_9 H9B_9 109.5 . . ?
C7_9 C9_9 H9C_9 109.5 . . ?
H9A_9 C9_9 H9C_9 109.5 . . ?
H9B_9 C9_9 H9C_9 109.5 . . ?
C6_9 C10_9 C11_9 111.6(3) . . ?
C6_9 C10_9 C12_9 111.7(3) . . ?
C11_9 C10_9 C12_9 110.7(3) . . ?
C6_9 C10_9 H10_9 107.5 . . ?
C11_9 C10_9 H10_9 107.5 . . ?
C12_9 C10_9 H10_9 107.5 . . ?
C10_9 C11_9 H11A_9 109.5 . . ?
C10_9 C11_9 H11B_9 109.5 . . ?
H11A_9 C11_9 H11B_9 109.5 . . ?
C10_9 C11_9 H11C_9 109.5 . . ?
H11A_9 C11_9 H11C_9 109.5 . . ?
H11B_9 C11_9 H11C_9 109.5 . . ?
C10_9 C12_9 H12A_9 109.5 . . ?
C10_9 C12_9 H12B_9 109.5 . . ?
H12A_9 C12_9 H12B_9 109.5 . . ?
C10_9 C12_9 H12C_9 109.5 . . ?
H12A_9 C12_9 H12C_9 109.5 . . ?
H12B_9 C12_9 H12C_9 109.5 . . ?
C6_10 C1_10 C2_10 121.9(3) . . ?
C6_10 C1_10 N2_6 119.8(3) . . ?
C2_10 C1_10 N2_6 118.3(3) . . ?
C3_10 C2_10 C1_10 117.5(4) . . ?
C3_10 C2_10 C7_10 120.5(4) . . ?
C1_10 C2_10 C7_10 122.0(3) . . ?
C4_10 C3_10 C2_10 121.1(4) . . ?
C4_10 C3_10 H3_10 119.4 . . ?
C2_10 C3_10 H3_10 119.4 . . ?
C5_10 C4_10 C3_10 120.1(4) . . ?
C5_10 C4_10 H4_10 120.0 . . ?
C3_10 C4_10 H4_10 120.0 . . ?
C4_10 C5_10 C6_10 121.7(4) . . ?
C4_10 C5_10 H5_10 119.1 . . ?
C6_10 C5_10 H5_10 119.1 . . ?
C5_10 C6_10 C1_10 117.6(4) . . ?
C5_10 C6_10 C10_10 119.2(4) . . ?
C1_10 C6_10 C10_10 123.1(3) . . ?
C8_10 C7_10 C2_10 113.2(4) . . ?
C8_10 C7_10 C9_10 110.2(4) . . ?
C2_10 C7_10 C9_10 111.5(4) . . ?
C8_10 C7_10 H7_10 107.2 . . ?
C2_10 C7_10 H7_10 107.2 . . ?
C9_10 C7_10 H7_10 107.2 . . ?
C7_10 C8_10 H8A_10 109.5 . . ?
C7_10 C8_10 H8B_10 109.5 . . ?
H8A_10 C8_10 H8B_10 109.5 . . ?
C7_10 C8_10 H8C_10 109.5 . . ?
H8A_10 C8_10 H8C_10 109.5 . . ?
H8B_10 C8_10 H8C_10 109.5 . . ?
C7_10 C9_10 H9A_10 109.5 . . ?
C7_10 C9_10 H9B_10 109.5 . . ?
H9A_10 C9_10 H9B_10 109.5 . . ?
C7_10 C9_10 H9C_10 109.5 . . ?
H9A_10 C9_10 H9C_10 109.5 . . ?
H9B_10 C9_10 H9C_10 109.5 . . ?
C6_10 C10_10 C11_10 113.2(4) . . ?
C6_10 C10_10 C12_10 108.7(4) . . ?
C11_10 C10_10 C12_10 109.2(4) . . ?
C6_10 C10_10 H10_10 108.5 . . ?
C11_10 C10_10 H10_10 108.5 . . ?
C12_10 C10_10 H10_10 108.5 . . ?
C10_10 C11_10 H11A_10 109.5 . . ?
C10_10 C11_10 H11B_10 109.5 . . ?
H11A_10 C11_10 H11B_10 109.5 . . ?
C10_10 C11_10 H11C_10 109.5 . . ?
H11A_10 C11_10 H11C_10 109.5 . . ?
H11B_10 C11_10 H11C_10 109.5 . . ?
C10_10 C12_10 H12A_10 109.5 . . ?
C10_10 C12_10 H12B_10 109.5 . . ?
H12A_10 C12_10 H12B_10 109.5 . . ?
C10_10 C12_10 H12C_10 109.5 . . ?
H12A_10 C12_10 H12C_10 109.5 . . ?
H12B_10 C12_10 H12C_10 109.5 . . ?

loop_
_geom_bond_atom_site_label_1
_geom_bond_atom_site_label_2
_geom_bond_distance
_geom_bond_site_symmetry_2
_geom_bond_publ_flag
V1_1 O1_3 2.188(3) . ?
V1_1 C1_5 2.197(4) . ?
V1_1 Cl1_1 2.2212(10) . ?
V1_1 Cl3_1 2.2407(10) . ?
V1_1 Cl2_1 2.2581(11) . ?
V1_2 O1_4 2.187(3) . ?
V1_2 C1_6 2.213(4) . ?
V1_2 Cl3_2 2.2297(10) . ?
V1_2 Cl1_2 2.2387(10) . ?
V1_2 Cl2_2 2.2579(11) . ?
O1_3 C1_3 1.456(5) . ?
O1_3 C4_3 1.459(5) . ?
C2_3 C1_3 1.508(6) . ?
C2_3 C3_3 1.509(7) . ?
C2_3 H2A_3 0.9900 . ?
C2_3 H2AB_3 0.9900 . ?
C3_3 C4_3 1.523(7) . ?
C3_3 H3A_3 0.9900 . ?
C3_3 H3AB_3 0.9900 . ?
C4_3 H4A_3 0.9900 . ?
C4_3 H4AB_3 0.9900 . ?
C1_3 H1A_3 0.9900 . ?
C1_3 H1AB_3 0.9900 . ?
O1_4 C4_4 1.456(5) . ?
O1_4 C1_4 1.463(5) . ?
C2_4 C1_4 1.513(6) . ?
C2_4 C3_4 1.530(6) . ?
C2_4 H2A_4 0.9900 . ?
C2_4 H2AB_4 0.9900 . ?
C3_4 C4_4 1.513(6) . ?
C3_4 H3A_4 0.9900 . ?
C3_4 H3AB_4 0.9900 . ?
C4_4 H4A_4 0.9900 . ?
C4_4 H4AB_4 0.9900 . ?
C1_4 H1A_4 0.9900 . ?
C1_4 H1AB_4 0.9900 . ?
C1_5 N2_5 1.352(5) . ?
C1_5 N1_5 1.354(5) . ?
N1_5 C1_8 1.438(5) . ?
N1_5 C2_5 1.488(5) . ?
C2_5 C3_5 1.512(5) . ?
C2_5 H2A_5 0.9900 . ?
C2_5 H2AB_5 0.9900 . ?
N2_5 C1_7 1.445(5) . ?
N2_5 C3_5 1.479(5) . ?
C3_5 H3A_5 0.9900 . ?
C3_5 H3AB_5 0.9900 . ?
C1_6 N1_6 1.344(5) . ?
C1_6 N2_6 1.350(5) . ?
N1_6 C1_9 1.442(5) . ?
N1_6 C2_6 1.471(5) . ?
C2_6 C3_6 1.523(5) . ?
C2_6 H2A_6 0.9900 . ?
C2_6 H2AB_6 0.9900 . ?
N2_6 C1_10 1.443(5) . ?
N2_6 C3_6 1.482(5) . ?
C3_6 H3A_6 0.9900 . ?
C3_6 H3AB_6 0.9900 . ?
C1_7 C6_7 1.406(5) . ?
C1_7 C2_7 1.407(5) . ?
C2_7 C3_7 1.400(5) . ?
C2_7 C7_7 1.520(5) . ?
C3_7 C4_7 1.387(6) . ?
C3_7 H3_7 0.9500 . ?
C4_7 C5_7 1.365(6) . ?
C4_7 H4_7 0.9500 . ?
C5_7 C6_7 1.402(5) . ?
C5_7 H5_7 0.9500 . ?
C6_7 C10_7 1.519(5) . ?
C7_7 C8_7 1.526(6) . ?
C7_7 C9_7 1.529(6) . ?
C7_7 H7_7 1.0000 . ?
C8_7 H8A_7 0.9800 . ?
C8_7 H8B_7 0.9800 . ?
C8_7 H8C_7 0.9800 . ?
C9_7 H9A_7 0.9800 . ?
C9_7 H9B_7 0.9800 . ?
C9_7 H9C_7 0.9800 . ?
C10_7 C11_7 1.526(6) . ?
C10_7 C12_7 1.538(6) . ?
C10_7 H10_7 1.0000 . ?
C11_7 H11A_7 0.9800 . ?
C11_7 H11B_7 0.9800 . ?
C11_7 H11C_7 0.9800 . ?
C12_7 H12A_7 0.9800 . ?
C12_7 H12B_7 0.9800 . ?
C12_7 H12C_7 0.9800 . ?
C1_8 C2_8 1.399(5) . ?
C1_8 C6_8 1.409(5) . ?
C2_8 C3_8 1.389(5) . ?
C2_8 C7_8 1.520(5) . ?
C3_8 C4_8 1.392(6) . ?
C3_8 H3_8 0.9500 . ?
C4_8 C5_8 1.376(6) . ?
C4_8 H4_8 0.9500 . ?
C5_8 C6_8 1.385(5) . ?
C5_8 H5_8 0.9500 . ?
C6_8 C10_8 1.512(6) . ?
C7_8 C8_8 1.510(7) . ?
C7_8 C9_8 1.539(6) . ?
C7_8 H7_8 1.0000 . ?
C8_8 H8A_8 0.9800 . ?
C8_8 H8B_8 0.9800 . ?
C8_8 H8C_8 0.9800 . ?
C9_8 H9A_8 0.9800 . ?
C9_8 H9B_8 0.9800 . ?
C9_8 H9C_8 0.9800 . ?
C10_8 C12_8 1.524(6) . ?
C10_8 C11_8 1.538(6) . ?
C10_8 H10_8 1.0000 . ?
C11_8 H11A_8 0.9800 . ?
C11_8 H11B_8 0.9800 . ?
C11_8 H11C_8 0.9800 . ?
C12_8 H12A_8 0.9800 . ?
C12_8 H12B_8 0.9800 . ?
C12_8 H12C_8 0.9800 . ?
C1_9 C6_9 1.398(5) . ?
C1_9 C2_9 1.402(5) . ?
C2_9 C3_9 1.397(6) . ?
C2_9 C7_9 1.513(6) . ?
C3_9 C4_9 1.382(7) . ?
C3_9 H3_9 0.9500 . ?
C4_9 C5_9 1.390(6) . ?
C4_9 H4_9 0.9500 . ?
C5_9 C6_9 1.390(5) . ?
C5_9 H5_9 0.9500 . ?
C6_9 C10_9 1.521(5) . ?
C7_9 C8_9 1.530(6) . ?
C7_9 C9_9 1.532(7) . ?
C7_9 H7_9 1.0000 . ?
C8_9 H8A_9 0.9800 . ?
C8_9 H8B_9 0.9800 . ?
C8_9 H8C_9 0.9800 . ?
C9_9 H9A_9 0.9800 . ?
C9_9 H9B_9 0.9800 . ?
C9_9 H9C_9 0.9800 . ?
C10_9 C11_9 1.530(6) . ?
C10_9 C12_9 1.533(5) . ?
C10_9 H10_9 1.0000 . ?
C11_9 H11A_9 0.9800 . ?
C11_9 H11B_9 0.9800 . ?
C11_9 H11C_9 0.9800 . ?
C12_9 H12A_9 0.9800 . ?
C12_9 H12B_9 0.9800 . ?
C12_9 H12C_9 0.9800 . ?
C1_10 C6_10 1.408(5) . ?
C1_10 C2_10 1.409(6) . ?
C2_10 C3_10 1.399(5) . ?
C2_10 C7_10 1.523(5) . ?
C3_10 C4_10 1.391(6) . ?
C3_10 H3_10 0.9500 . ?
C4_10 C5_10 1.368(7) . ?
C4_10 H4_10 0.9500 . ?
C5_10 C6_10 1.397(6) . ?
C5_10 H5_10 0.9500 . ?
C6_10 C10_10 1.522(6) . ?
C7_10 C8_10 1.515(7) . ?
C7_10 C9_10 1.531(7) . ?
C7_10 H7_10 1.0000 . ?
C8_10 H8A_10 0.9800 . ?
C8_10 H8B_10 0.9800 . ?
C8_10 H8C_10 0.9800 . ?
C9_10 H9A_10 0.9800 . ?
C9_10 H9B_10 0.9800 . ?
C9_10 H9C_10 0.9800 . ?
C10_10 C11_10 1.532(6) . ?
C10_10 C12_10 1.538(6) . ?
C10_10 H10_10 1.0000 . ?
C11_10 H11A_10 0.9800 . ?
C11_10 H11B_10 0.9800 . ?
C11_10 H11C_10 0.9800 . ?
C12_10 H12A_10 0.9800 . ?
C12_10 H12B_10 0.9800 . ?
C12_10 H12C_10 0.9800 . ?

loop_
_geom_torsion_atom_site_label_1
_geom_torsion_atom_site_label_2
_geom_torsion_atom_site_label_3
_geom_torsion_atom_site_label_4
_geom_torsion
_geom_torsion_site_symmetry_1
_geom_torsion_site_symmetry_2
_geom_torsion_site_symmetry_3
_geom_torsion_site_symmetry_4
_geom_torsion_publ_flag
C1_3 C2_3 C3_3 C4_3 39.6(5) . . . . ?
C1_3 O1_3 C4_3 C3_3 15.7(5) . . . . ?
V1_1 O1_3 C4_3 C3_3 -129.4(3) . . . . ?
C2_3 C3_3 C4_3 O1_3 -34.7(5) . . . . ?
C4_3 O1_3 C1_3 C2_3 9.6(5) . . . . ?
V1_1 O1_3 C1_3 C2_3 154.8(3) . . . . ?
C3_3 C2_3 C1_3 O1_3 -30.8(5) . . . . ?
C1_4 C2_4 C3_4 C4_4 -40.3(5) . . . . ?
C1_4 O1_4 C4_4 C3_4 -12.4(5) . . . . ?
V1_2 O1_4 C4_4 C3_4 136.1(3) . . . . ?
C2_4 C3_4 C4_4 O1_4 32.9(5) . . . . ?
C4_4 O1_4 C1_4 C2_4 -13.8(5) . . . . ?
V1_2 O1_4 C1_4 C2_4 -161.8(3) . . . . ?
C3_4 C2_4 C1_4 O1_4 33.8(5) . . . . ?
N2_5 C1_5 N1_5 C1_8 168.8(3) . . . . ?
V1_1 C1_5 N1_5 C1_8 -28.0(5) . . . . ?
N2_5 C1_5 N1_5 C2_5 3.7(4) . . . . ?
V1_1 C1_5 N1_5 C2_5 166.9(3) . . . . ?
C1_5 N1_5 C2_5 C3_5 -12.7(4) . . . . ?
C1_8 N1_5 C2_5 C3_5 -179.1(3) . . . . ?
N1_5 C1_5 N2_5 C1_7 -169.0(3) . . . . ?
V1_1 C1_5 N2_5 C1_7 27.6(5) . . . . ?
N1_5 C1_5 N2_5 C3_5 7.7(4) . . . . ?
V1_1 C1_5 N2_5 C3_5 -155.8(3) . . . . ?
C1_5 N2_5 C3_5 C2_5 -15.2(4) . . . . ?
C1_7 N2_5 C3_5 C2_5 161.7(3) . . . . ?
N1_5 C2_5 C3_5 N2_5 15.4(4) . . . . ?
N2_6 C1_6 N1_6 C1_9 -166.2(3) . . . . ?
V1_2 C1_6 N1_6 C1_9 32.1(5) . . . . ?
N2_6 C1_6 N1_6 C2_6 -4.1(4) . . . . ?
V1_2 C1_6 N1_6 C2_6 -165.8(2) . . . . ?
C1_6 N1_6 C2_6 C3_6 12.7(4) . . . . ?
C1_9 N1_6 C2_6 C3_6 176.4(3) . . . . ?
N1_6 C1_6 N2_6 C1_10 172.0(3) . . . . ?
V1_2 C1_6 N2_6 C1_10 -26.5(5) . . . . ?
N1_6 C1_6 N2_6 C3_6 -7.1(4) . . . . ?
V1_2 C1_6 N2_6 C3_6 154.5(3) . . . . ?
C1_6 N2_6 C3_6 C2_6 14.5(4) . . . . ?
C1_10 N2_6 C3_6 C2_6 -164.6(3) . . . . ?
N1_6 C2_6 C3_6 N2_6 -15.1(4) . . . . ?
C1_5 N2_5 C1_7 C6_7 -109.4(4) . . . . ?
C3_5 N2_5 C1_7 C6_7 74.1(4) . . . . ?
C1_5 N2_5 C1_7 C2_7 73.7(5) . . . . ?
C3_5 N2_5 C1_7 C2_7 -102.7(4) . . . . ?
C6_7 C1_7 C2_7 C3_7 1.6(6) . . . . ?
N2_5 C1_7 C2_7 C3_7 178.4(3) . . . . ?
C6_7 C1_7 C2_7 C7_7 -177.9(3) . . . . ?
N2_5 C1_7 C2_7 C7_7 -1.1(5) . . . . ?
C1_7 C2_7 C3_7 C4_7 -0.4(6) . . . . ?
C7_7 C2_7 C3_7 C4_7 179.1(4) . . . . ?
C2_7 C3_7 C4_7 C5_7 -0.4(6) . . . . ?
C3_7 C4_7 C5_7 C6_7 0.2(7) . . . . ?
C4_7 C5_7 C6_7 C1_7 1.0(6) . . . . ?
C4_7 C5_7 C6_7 C10_7 -176.5(4) . . . . ?
C2_7 C1_7 C6_7 C5_7 -1.9(6) . . . . ?
N2_5 C1_7 C6_7 C5_7 -178.6(3) . . . . ?
C2_7 C1_7 C6_7 C10_7 175.5(4) . . . . ?
N2_5 C1_7 C6_7 C10_7 -1.3(5) . . . . ?
C3_7 C2_7 C7_7 C8_7 -98.0(4) . . . . ?
C1_7 C2_7 C7_7 C8_7 81.5(5) . . . . ?
C3_7 C2_7 C7_7 C9_7 27.0(5) . . . . ?
C1_7 C2_7 C7_7 C9_7 -153.5(4) . . . . ?
C5_7 C6_7 C10_7 C11_7 71.1(5) . . . . ?
C1_7 C6_7 C10_7 C11_7 -106.2(4) . . . . ?
C5_7 C6_7 C10_7 C12_7 -50.9(5) . . . . ?
C1_7 C6_7 C10_7 C12_7 131.8(4) . . . . ?
C1_5 N1_5 C1_8 C2_8 -79.6(5) . . . . ?
C2_5 N1_5 C1_8 C2_8 84.7(4) . . . . ?
C1_5 N1_5 C1_8 C6_8 104.2(4) . . . . ?
C2_5 N1_5 C1_8 C6_8 -91.5(4) . . . . ?
C6_8 C1_8 C2_8 C3_8 -3.1(6) . . . . ?
N1_5 C1_8 C2_8 C3_8 -179.3(4) . . . . ?
C6_8 C1_8 C2_8 C7_8 178.1(4) . . . . ?
N1_5 C1_8 C2_8 C7_8 1.9(6) . . . . ?
C1_8 C2_8 C3_8 C4_8 0.9(7) . . . . ?
C7_8 C2_8 C3_8 C4_8 179.8(4) . . . . ?
C2_8 C3_8 C4_8 C5_8 0.5(7) . . . . ?
C3_8 C4_8 C5_8 C6_8 0.1(7) . . . . ?
C4_8 C5_8 C6_8 C1_8 -2.2(6) . . . . ?
C4_8 C5_8 C6_8 C10_8 178.2(4) . . . . ?
C2_8 C1_8 C6_8 C5_8 3.7(6) . . . . ?
N1_5 C1_8 C6_8 C5_8 179.9(3) . . . . ?
C2_8 C1_8 C6_8 C10_8 -176.6(4) . . . . ?
N1_5 C1_8 C6_8 C10_8 -0.5(5) . . . . ?
C3_8 C2_8 C7_8 C8_8 -64.4(5) . . . . ?
C1_8 C2_8 C7_8 C8_8 114.4(5) . . . . ?
C3_8 C2_8 C7_8 C9_8 59.9(5) . . . . ?
C1_8 C2_8 C7_8 C9_8 -121.3(4) . . . . ?
C5_8 C6_8 C10_8 C12_8 -71.6(5) . . . . ?
C1_8 C6_8 C10_8 C12_8 108.8(4) . . . . ?
C5_8 C6_8 C10_8 C11_8 51.7(5) . . . . ?
C1_8 C6_8 C10_8 C11_8 -127.9(4) . . . . ?
C1_6 N1_6 C1_9 C6_9 75.1(5) . . . . ?
C2_6 N1_6 C1_9 C6_9 -86.2(4) . . . . ?
C1_6 N1_6 C1_9 C2_9 -107.5(4) . . . . ?
C2_6 N1_6 C1_9 C2_9 91.2(4) . . . . ?
C6_9 C1_9 C2_9 C3_9 -1.9(6) . . . . ?
N1_6 C1_9 C2_9 C3_9 -179.3(3) . . . . ?
C6_9 C1_9 C2_9 C7_9 178.1(4) . . . . ?
N1_6 C1_9 C2_9 C7_9 0.8(6) . . . . ?
C1_9 C2_9 C3_9 C4_9 -0.3(6) . . . . ?
C7_9 C2_9 C3_9 C4_9 179.6(4) . . . . ?
C2_9 C3_9 C4_9 C5_9 1.2(7) . . . . ?
C3_9 C4_9 C5_9 C6_9 0.2(7) . . . . ?
C4_9 C5_9 C6_9 C1_9 -2.3(6) . . . . ?
C4_9 C5_9 C6_9 C10_9 179.2(4) . . . . ?
C2_9 C1_9 C6_9 C5_9 3.2(6) . . . . ?
N1_6 C1_9 C6_9 C5_9 -179.5(3) . . . . ?
C2_9 C1_9 C6_9 C10_9 -178.3(4) . . . . ?
N1_6 C1_9 C6_9 C10_9 -1.0(5) . . . . ?
C3_9 C2_9 C7_9 C8_9 -55.0(5) . . . . ?
C1_9 C2_9 C7_9 C8_9 124.9(4) . . . . ?
C3_9 C2_9 C7_9 C9_9 68.4(5) . . . . ?
C1_9 C2_9 C7_9 C9_9 -111.7(5) . . . . ?
C5_9 C6_9 C10_9 C11_9 67.4(5) . . . . ?
C1_9 C6_9 C10_9 C11_9 -111.0(4) . . . . ?
C5_9 C6_9 C10_9 C12_9 -57.1(5) . . . . ?
C1_9 C6_9 C10_9 C12_9 124.5(4) . . . . ?
C1_6 N2_6 C1_10 C6_10 108.1(4) . . . . ?
C3_6 N2_6 C1_10 C6_10 -73.0(5) . . . . ?
C1_6 N2_6 C1_10 C2_10 -74.5(5) . . . . ?
C3_6 N2_6 C1_10 C2_10 104.5(4) . . . . ?
C6_10 C1_10 C2_10 C3_10 -2.6(6) . . . . ?
N2_6 C1_10 C2_10 C3_10 -180.0(3) . . . . ?
C6_10 C1_10 C2_10 C7_10 175.9(4) . . . . ?
N2_6 C1_10 C2_10 C7_10 -1.5(6) . . . . ?
C1_10 C2_10 C3_10 C4_10 0.3(6) . . . . ?
C7_10 C2_10 C3_10 C4_10 -178.2(4) . . . . ?
C2_10 C3_10 C4_10 C5_10 1.6(7) . . . . ?
C3_10 C4_10 C5_10 C6_10 -1.2(7) . . . . ?
C4_10 C5_10 C6_10 C1_10 -1.0(6) . . . . ?
C4_10 C5_10 C6_10 C10_10 175.4(4) . . . . ?
C2_10 C1_10 C6_10 C5_10 2.9(6) . . . . ?
N2_6 C1_10 C6_10 C5_10 -179.7(4) . . . . ?
C2_10 C1_10 C6_10 C10_10 -173.3(4) . . . . ?
N2_6 C1_10 C6_10 C10_10 4.0(6) . . . . ?
C3_10 C2_10 C7_10 C8_10 -24.9(6) . . . . ?
C1_10 C2_10 C7_10 C8_10 156.7(4) . . . . ?
C3_10 C2_10 C7_10 C9_10 100.0(5) . . . . ?
C1_10 C2_10 C7_10 C9_10 -78.4(5) . . . . ?
C5_10 C6_10 C10_10 C11_10 46.8(5) . . . . ?
C1_10 C6_10 C10_10 C11_10 -137.1(4) . . . . ?
C5_10 C6_10 C10_10 C12_10 -74.8(5) . . . . ?
C1_10 C6_10 C10_10 C12_10 101.4(4) . . . . ?
